data_2003195
loop_
_publ_author_name
'Harrison, William T. A.'
'Gier, Thurman E.'
'Stucky, Galen D.'

_publ_section_title
;
 Lithium Berylloarsenate Hydrate, LiBeAsO~4~.H~2~O
;
_journal_coden_ASTM ACSCEE
_journal_issue 2
_journal_name_full
;
 Acta Crystallographica, Section C: Crystal Structure Communications
;
_journal_page_first 181
_journal_page_last 183
_journal_paper_doi 10.1107/S0108270194010061
_journal_volume 51
_journal_year 1995
_chemical_formula_analytical ?
_chemical_formula_structural Li(BeAsO~4~).H~2~O
_chemical_formula_sum 'As Be H2 Li O5'
_chemical_formula_weight 172.89
_space_group_IT_number 33
_symmetry_space_group_name_Hall 'P 2c -2n'
_symmetry_space_group_name_H-M 'P n a 21'
_cell_angle_alpha 90
_cell_angle_beta 90
_cell_angle_gamma 90
_cell_formula_units_Z 4
_cell_length_a 10.0416(4)
_cell_length_b 8.0285(3)
_cell_length_c 4.8553(2)
_cell_measurement_temperature 298(2)
_cell_volume 391.43(4)
_diffrn_measurement_device 'Scintag PAD-X powder diffractometer'
_diffrn_measurement_method '\q/\q powder scan'
_diffrn_radiation_type 'Copper K\a'
_diffrn_radiation_wavelength 1.54178
_exptl_absorpt_coefficient_mu 11.14
_exptl_absorpt_correction_type none
_exptl_crystal_density_diffrn 2.934
_refine_diff_density_max +0.30
_refine_diff_density_min -0.29
_refine_ls_goodness_of_fit_all ?
_refine_ls_goodness_of_fit_obs ?
_refine_ls_number_parameters 40
_refine_ls_number_reflns 294
_refine_ls_R_factor_obs ?
_refine_ls_shift/esd_max <0.01
_refine_ls_structure_factor_coef 'powder data points'
_refine_ls_weighting_details 'w = 1/[\s(y)]^2^'
_refine_ls_weighting_scheme calc
_refine_ls_wR_factor_all ?
_refine_ls_wR_factor_obs ?
_cod_depositor_comments
;
 Marking attached hydrogen atoms.

 Antanas Vaitkus,
 2017-03-24

The following automatic conversions were performed:

'_refine_ls_weighting_scheme' value '1/[\s(y)]^2^' was changed to
'calc'. New tag '_refine_ls_weighting_details' was created. The value
of the new tag was set to 'w = 1/[\s(y)]^2^'.

Automatic conversion script
Id: cif_fix_values 3143 2015-03-26 13:38:13Z robertas 
;
_cod_original_formula_sum 'H2 As1 Be1 Li1 O5'
_cod_database_code 2003195

loop_
_symmetry_equiv_pos_as_xyz
'x,      y,      z'
'1/2-x,  1/2+y,  1/2+z'
'1/2+x,  1/2-y,  z'
'-x,     -y,      1/2+z'

loop_
_atom_site_label
_atom_site_fract_x
_atom_site_fract_y
_atom_site_fract_z
_atom_site_U_iso_or_equiv
_atom_site_attached_hydrogens
Be(1) 0.1518(16) 0.102(2) 0.333(3) 0.0058(9) 0
As(1) 0.34704(18) 0.4026(3) 0.331(3) 0.0058(9) 0
Li(1) 0.176(3) 0.292(4) -0.155(13) 0.01 0
O(1) 0.0013(10) 0.1634(13) 0.266(3) 0.007(3) 0
O(2) 0.2388(11) 0.2578(14) 0.210(3) 0.007(3) 0
O(3) 0.1838(11) 0.0812(17) 0.657(2) 0.007(3) 0
O(4) 0.1839(11) -0.0664(14) 0.171(2) 0.007(3) 0
O(5) 0.5023(8) 0.0904(12) 0.827(4) 0.015(4) 2

loop_
_atom_type_symbol
_atom_type_description
_atom_type_scat_source
_atom_type_scat_dispersion_real
_atom_type_scat_dispersion_imag
Li ? International_Tables_Vol_IV_Table_2.2B ? ?
Cl ? International_Tables_Vol_IV_Table_2.2B ? ?
Be ? International_Tables_Vol_IV_Table_2.2B ? ?
P ? International_Tables_Vol_IV_Table_2.2B ? ?
O ? International_Tables_Vol_IV_Table_2.2B ? ?
